data_1551998
loop_
_publ_author_name
'Manuel Alcarazo'
'Christian W. Lehmann'
'Anakuthil Anoop'
'Walter Thiel'
'Alois Furstner'

_publ_section_title
;
 Coordination chemistry at carbon
;
_journal_name_full 'Nature Chemistry'
_journal_page_first 295
_journal_page_last 301
_journal_paper_doi 10.1038/nchem.248
_journal_volume 1
_journal_year 2009
_chemical_compound_source CH3CN/Et2O
_chemical_formula_moiety 'C11 H26 N4, 2 Cl O4'
_chemical_formula_sum 'C11 H26 Cl2 N4 O8'
_chemical_formula_weight 412.25
_space_group_IT_number 14
_space_group_name_Hall '-P 2ybc'
_space_group_name_H-M_alt 'P 1 21/c 1'
_symmetry_cell_setting monoclinic
_symmetry_Int_Tables_number 14
_symmetry_space_group_name_Hall '-P 2ybc'
_symmetry_space_group_name_H-M 'P 1 21/c 1'
_atom_sites_solution_hydrogens geom
_atom_sites_solution_primary direct
_atom_sites_solution_secondary difmap
_cell_angle_alpha 90.00
_cell_angle_beta 100.023(2)
_cell_angle_gamma 90.00
_cell_formula_units_Z 4
_cell_length_a 10.9960(13)
_cell_length_b 14.7856(17)
_cell_length_c 11.4661(13)
_cell_measurement_reflns_used 53424
_cell_measurement_temperature 100
_cell_measurement_theta_max 33.89
_cell_measurement_theta_min 2.33
_cell_volume 1835.7(4)
_computing_cell_refinement 'Denzo / Scalepack (Otwinowski 1997)'
_computing_data_collection 'Collect software (Nonius, 1998)'
_computing_data_reduction 'Denzo / Scalepack (Otwinowski 1997)'
_computing_molecular_graphics 'DIAMOND (Crystal Impact GbR, 2005)'
_computing_structure_refinement 'SHELXL-97 (Sheldrick, 1997)'
_computing_structure_solution 'SHELXS-97 (Sheldrick, 1990)'
_diffrn_ambient_temperature 100
_diffrn_detector_area_resol_mean 18.18
_diffrn_measured_fraction_theta_full 0.990
_diffrn_measured_fraction_theta_max 0.990
_diffrn_measurement_device_type 'Nonius KappaCCD'
_diffrn_measurement_method 'CCD \w-scan'
_diffrn_radiation_monochromator graphite
_diffrn_radiation_source '0.3 mm focus rotating anode'
_diffrn_radiation_type MoK\a
_diffrn_radiation_wavelength 0.71073
_diffrn_reflns_av_R_equivalents 0.0333
_diffrn_reflns_av_sigmaI/netI 0.0197
_diffrn_reflns_limit_h_max 17
_diffrn_reflns_limit_h_min -17
_diffrn_reflns_limit_k_max 22
_diffrn_reflns_limit_k_min -23
_diffrn_reflns_limit_l_max 17
_diffrn_reflns_limit_l_min -17
_diffrn_reflns_number 52416
_diffrn_reflns_theta_full 33.94
_diffrn_reflns_theta_max 33.94
_diffrn_reflns_theta_min 2.27
_diffrn_standards_decay_% 0.00
_diffrn_standards_number 0
_exptl_absorpt_coefficient_mu 0.400
_exptl_absorpt_correction_T_max 0.75
_exptl_absorpt_correction_T_min 0.62
_exptl_absorpt_correction_type empirical
_exptl_absorpt_process_details 'SADABS, Bruker AXS (2004)'
_exptl_crystal_colour colorless
_exptl_crystal_density_diffrn 1.495
_exptl_crystal_density_meas ?
_exptl_crystal_density_method none
_exptl_crystal_description block
_exptl_crystal_F_000 872
_exptl_crystal_size_max 0.30
_exptl_crystal_size_mid 0.25
_exptl_crystal_size_min 0.10
_refine_diff_density_max 1.073
_refine_diff_density_min -2.266
_refine_diff_density_rms 0.134
_refine_ls_extinction_method none
_refine_ls_goodness_of_fit_ref 0.970
_refine_ls_hydrogen_treatment mixed
_refine_ls_matrix_type full
_refine_ls_number_parameters 242
_refine_ls_number_reflns 7371
_refine_ls_number_restraints 0
_refine_ls_restrained_S_all 0.970
_refine_ls_R_factor_all 0.0682
_refine_ls_R_factor_gt 0.0581
_refine_ls_shift/su_max 0.000
_refine_ls_shift/su_mean 0.000
_refine_ls_structure_factor_coef Fsqd
_refine_ls_weighting_details 'calc w=1/[\s^2^(Fo^2^)+(0.1306P)^2^+3.6140P] where P=(Fo^2^+2Fc^2^)/3'
_refine_ls_weighting_scheme calc
_refine_ls_wR_factor_gt 0.1930
_refine_ls_wR_factor_ref 0.2071
_reflns_number_gt 6278
_reflns_number_total 7371
_reflns_threshold_expression I>2\s(I)
_cod_data_source_file nchem.248-s8.cif
_cod_data_source_block 6131
_cod_depositor_comments
;
The following automatic conversions were performed:

data item '_geom_angle_publ_flag' value 'N' was changed to 'n' in
accordance with the built-in table derived from the CIF Core
dictionary named 'cif_core.dic' version 2.4.5 last updated on
2014-11-21 (48 times).

data item '_geom_angle_publ_flag' value 'Y' was changed to 'y' in
accordance with the built-in table derived from the CIF Core
dictionary named 'cif_core.dic' version 2.4.5 last updated on
2014-11-21 (36 times).

data item '_geom_bond_publ_flag' value 'N' was changed to 'n' in
accordance with the built-in table derived from the CIF Core
dictionary named 'cif_core.dic' version 2.4.5 last updated on
2014-11-21 (24 times).

data item '_geom_bond_publ_flag' value 'Y' was changed to 'y' in
accordance with the built-in table derived from the CIF Core
dictionary named 'cif_core.dic' version 2.4.5 last updated on
2014-11-21 (24 times).

data item '_exptl_crystal_density_meas' value 'none' was changed to
'?' -- the value is perceived as not measured.

Automatic conversion script
Id: cif_fix_values 6909 2019-04-08 15:41:33Z antanas 
;
_cod_original_sg_symbol_H-M P21/c
_cod_database_code 1551998

loop_
_symmetry_equiv_pos_as_xyz
'x, y, z'
'-x, y+1/2, -z+1/2'
'-x, -y, -z'
'x, -y-1/2, z-1/2'

loop_
_atom_site_label
_atom_site_type_symbol
_atom_site_fract_x
_atom_site_fract_y
_atom_site_fract_z
_atom_site_U_iso_or_equiv
_atom_site_adp_type
_atom_site_occupancy
_atom_site_symmetry_multiplicity
_atom_site_calc_flag
_atom_site_refinement_flags
_atom_site_disorder_assembly
_atom_site_disorder_group
C1 C 0.37252(14) 0.14105(10) -0.24713(13) 0.0104(2) Uani 1 1 d . . .
C2 C 0.27593(14) 0.16761(11) -0.17522(14) 0.0118(3) Uani 1 1 d . . .
C3 C 0.15889(14) 0.11270(11) -0.18580(13) 0.0106(2) Uani 1 1 d . . .
C4 C 0.42343(17) 0.04719(13) -0.40963(16) 0.0184(3) Uani 1 1 d . . .
H4A H 0.4564 0.0812 -0.4683 0.028 Uiso 1 1 calc R . .
H4B H 0.3780 -0.0037 -0.4465 0.028 Uiso 1 1 calc R . .
H4C H 0.4899 0.0262 -0.3502 0.028 Uiso 1 1 calc R . .
C5 C 0.21895(16) 0.11713(13) -0.42678(15) 0.0167(3) Uani 1 1 d . . .
H5A H 0.1744 0.0611 -0.4307 0.025 Uiso 1 1 calc R . .
H5B H 0.2279 0.1354 -0.5052 0.025 Uiso 1 1 calc R . .
H5C H 0.1744 0.1628 -0.3921 0.025 Uiso 1 1 calc R . .
C6 C 0.58345(17) 0.17835(16) -0.27433(18) 0.0213(3) Uani 1 1 d . . .
H6A H 0.6372 0.1272 -0.2740 0.032 Uiso 1 1 calc R . .
H6B H 0.6308 0.2301 -0.2428 0.032 Uiso 1 1 calc R . .
H6C H 0.5437 0.1908 -0.3540 0.032 Uiso 1 1 calc R . .
C7 C 0.53205(18) 0.17465(17) -0.07448(17) 0.0232(4) Uani 1 1 d . . .
H7A H 0.5082 0.2344 -0.0545 0.035 Uiso 1 1 calc R . .
H7B H 0.6203 0.1693 -0.0567 0.035 Uiso 1 1 calc R . .
H7C H 0.4955 0.1309 -0.0293 0.035 Uiso 1 1 calc R . .
C8 C 0.27534(18) -0.02914(12) -0.15058(18) 0.0190(3) Uani 1 1 d . . .
H8A H 0.3113 -0.0466 -0.2178 0.028 Uiso 1 1 calc R . .
H8B H 0.2554 -0.0823 -0.1097 0.028 Uiso 1 1 calc R . .
H8C H 0.3332 0.0071 -0.0980 0.028 Uiso 1 1 calc R . .
C9 C 0.05620(18) -0.03100(13) -0.24677(19) 0.0205(3) Uani 1 1 d . . .
H9A H 0.0186 -0.0594 -0.1866 0.031 Uiso 1 1 calc R . .
H9B H 0.0835 -0.0766 -0.2960 0.031 Uiso 1 1 calc R . .
H9C H -0.0030 0.0075 -0.2943 0.031 Uiso 1 1 calc R . .
C10 C 0.03588(16) 0.25256(12) -0.21624(17) 0.0168(3) Uani 1 1 d . . .
H10A H 0.0628 0.2895 -0.1478 0.025 Uiso 1 1 calc R . .
H10B H -0.0501 0.2636 -0.2455 0.025 Uiso 1 1 calc R . .
H10C H 0.0831 0.2672 -0.2767 0.025 Uiso 1 1 calc R . .
C11 C -0.04787(17) 0.11700(14) -0.13330(19) 0.0208(3) Uani 1 1 d . . .
H11A H -0.1138 0.1005 -0.1961 0.031 Uiso 1 1 calc R . .
H11B H -0.0774 0.1604 -0.0826 0.031 Uiso 1 1 calc R . .
H11C H -0.0189 0.0642 -0.0882 0.031 Uiso 1 1 calc R . .
H2A H 0.264(4) 0.228(3) -0.203(4) 0.043(10) Uiso 1 1 d . . .
H2B H 0.313(3) 0.170(2) -0.081(3) 0.018(7) Uiso 1 1 d . . .
N1 N 0.34076(13) 0.10521(10) -0.35430(12) 0.0122(2) Uani 1 1 d . . .
N2 N 0.48953(13) 0.15842(11) -0.20107(13) 0.0141(3) Uani 1 1 d . . .
N3 N 0.16258(13) 0.02328(10) -0.19074(13) 0.0136(2) Uani 1 1 d . . .
N4 N 0.05393(13) 0.15667(10) -0.18378(13) 0.0130(2) Uani 1 1 d . . .
O1 O 0.3360(2) 0.18824(12) 0.12118(17) 0.0351(4) Uani 1 1 d . . .
O2 O 0.4029(2) 0.03874(16) 0.14262(18) 0.0466(6) Uani 1 1 d . . .
O3 O 0.1929(2) 0.0731(2) 0.0924(2) 0.0546(7) Uani 1 1 d . . .
O4 O 0.2991(3) 0.10527(14) 0.28475(16) 0.0417(5) Uani 1 1 d . . .
O5 O 0.75546(16) 0.15701(12) 0.40092(13) 0.0265(3) Uani 1 1 d . . .
O6 O 0.79009(18) 0.08658(12) 0.58587(16) 0.0291(3) Uani 1 1 d . . .
O7 O 0.78521(14) 0.24409(10) 0.57390(14) 0.0237(3) Uani 1 1 d . . .
O8 O 0.94966(13) 0.16344(14) 0.52025(16) 0.0287(4) Uani 1 1 d . . .
Cl1 Cl 0.30858(4) 0.10015(3) 0.16208(4) 0.01775(11) Uani 1 1 d . . .
Cl2 Cl 0.81961(4) 0.16248(3) 0.52107(4) 0.02238(12) Uani 1 1 d . . .

loop_
_atom_site_aniso_label
_atom_site_aniso_U_11
_atom_site_aniso_U_22
_atom_site_aniso_U_33
_atom_site_aniso_U_23
_atom_site_aniso_U_13
_atom_site_aniso_U_12
C1 0.0101(5) 0.0115(6) 0.0094(5) 0.0005(4) 0.0009(4) 0.0010(4)
C2 0.0111(6) 0.0125(6) 0.0119(6) -0.0023(5) 0.0027(5) -0.0004(5)
C3 0.0113(6) 0.0107(6) 0.0100(6) -0.0002(4) 0.0022(4) 0.0008(4)
C4 0.0165(7) 0.0223(8) 0.0173(7) -0.0056(6) 0.0050(6) 0.0052(6)
C5 0.0126(6) 0.0254(8) 0.0109(6) -0.0026(6) -0.0010(5) 0.0025(6)
C6 0.0136(7) 0.0315(9) 0.0198(8) -0.0022(7) 0.0060(6) -0.0045(6)
C7 0.0165(7) 0.0381(11) 0.0132(7) -0.0025(7) -0.0024(6) -0.0055(7)
C8 0.0200(7) 0.0136(7) 0.0226(8) 0.0033(6) 0.0017(6) 0.0056(6)
C9 0.0187(7) 0.0153(7) 0.0283(9) -0.0061(6) 0.0065(6) -0.0053(6)
C10 0.0166(7) 0.0129(7) 0.0202(7) -0.0016(5) 0.0010(6) 0.0048(5)
C11 0.0153(7) 0.0225(8) 0.0268(9) -0.0025(7) 0.0101(6) -0.0011(6)
N1 0.0105(5) 0.0154(6) 0.0104(5) -0.0028(4) 0.0012(4) 0.0021(4)
N2 0.0100(5) 0.0199(7) 0.0119(6) -0.0006(5) 0.0006(4) -0.0015(4)
N3 0.0143(6) 0.0097(5) 0.0169(6) 0.0003(4) 0.0031(5) 0.0009(4)
N4 0.0113(5) 0.0128(6) 0.0154(6) -0.0006(4) 0.0039(4) 0.0022(4)
O1 0.0647(13) 0.0169(7) 0.0284(8) -0.0013(6) 0.0212(8) -0.0084(7)
O2 0.0619(14) 0.0470(12) 0.0308(9) 0.0002(8) 0.0079(9) 0.0389(11)
O3 0.0314(10) 0.085(2) 0.0480(13) -0.0177(13) 0.0087(9) -0.0307(12)
O4 0.0791(16) 0.0352(10) 0.0152(7) 0.0051(6) 0.0209(8) 0.0139(10)
O5 0.0279(7) 0.0343(8) 0.0136(6) -0.0047(5) -0.0063(5) 0.0093(6)
O6 0.0400(9) 0.0236(7) 0.0257(7) 0.0026(6) 0.0110(7) -0.0054(6)
O7 0.0224(6) 0.0197(6) 0.0261(7) -0.0078(5) -0.0035(5) 0.0070(5)
O8 0.0102(5) 0.0475(10) 0.0292(8) -0.0020(7) 0.0054(5) 0.0031(6)
Cl1 0.0241(2) 0.01546(19) 0.01469(18) 0.00086(12) 0.00625(14) 0.00121(13)
Cl2 0.0200(2) 0.0260(2) 0.0209(2) -0.00022(15) 0.00291(16) 0.00210(15)

loop_
_atom_type_symbol
_atom_type_description
_atom_type_scat_dispersion_real
_atom_type_scat_dispersion_imag
_atom_type_scat_source
C C 0.0033 0.0016 'International Tables Vol C Tables 4.2.6.8 and 6.1.1.4'
H H 0.0000 0.0000 'International Tables Vol C Tables 4.2.6.8 and 6.1.1.4'
N N 0.0061 0.0033 'International Tables Vol C Tables 4.2.6.8 and 6.1.1.4'
O O 0.0106 0.0060 'International Tables Vol C Tables 4.2.6.8 and 6.1.1.4'
Cl Cl 0.1484 0.1585 'International Tables Vol C Tables 4.2.6.8 and 6.1.1.4'

loop_
_geom_angle_atom_site_label_1
_geom_angle_atom_site_label_2
_geom_angle_atom_site_label_3
_geom_angle
_geom_angle_site_symmetry_1
_geom_angle_site_symmetry_3
_geom_angle_publ_flag
N1 C1 N2 121.71(14) . . y
N1 C1 C2 120.93(13) . . y
N2 C1 C2 117.31(14) . . y
C1 C2 C3 119.26(13) . . y
C1 C2 H2A 97(2) . . y
C3 C2 H2A 114(2) . . y
C1 C2 H2B 112.1(16) . . y
C3 C2 H2B 105.0(16) . . y
H2A C2 H2B 108(3) . . y
N3 C3 N4 121.50(15) . . y
N3 C3 C2 120.58(14) . . y
N4 C3 C2 117.83(14) . . y
N1 C4 H4A 109.5 . . n
N1 C4 H4B 109.5 . . n
H4A C4 H4B 109.5 . . n
N1 C4 H4C 109.5 . . n
H4A C4 H4C 109.5 . . n
H4B C4 H4C 109.5 . . n
N1 C5 H5A 109.5 . . n
N1 C5 H5B 109.5 . . n
H5A C5 H5B 109.5 . . n
N1 C5 H5C 109.5 . . n
H5A C5 H5C 109.5 . . n
H5B C5 H5C 109.5 . . n
N2 C6 H6A 109.5 . . n
N2 C6 H6B 109.5 . . n
H6A C6 H6B 109.5 . . n
N2 C6 H6C 109.5 . . n
H6A C6 H6C 109.5 . . n
H6B C6 H6C 109.5 . . n
N2 C7 H7A 109.5 . . n
N2 C7 H7B 109.5 . . n
H7A C7 H7B 109.5 . . n
N2 C7 H7C 109.5 . . n
H7A C7 H7C 109.5 . . n
H7B C7 H7C 109.5 . . n
N3 C8 H8A 109.5 . . n
N3 C8 H8B 109.5 . . n
H8A C8 H8B 109.5 . . n
N3 C8 H8C 109.5 . . n
H8A C8 H8C 109.5 . . n
H8B C8 H8C 109.5 . . n
N3 C9 H9A 109.5 . . n
N3 C9 H9B 109.5 . . n
H9A C9 H9B 109.5 . . n
N3 C9 H9C 109.5 . . n
H9A C9 H9C 109.5 . . n
H9B C9 H9C 109.5 . . n
N4 C10 H10A 109.5 . . n
N4 C10 H10B 109.5 . . n
H10A C10 H10B 109.5 . . n
N4 C10 H10C 109.5 . . n
H10A C10 H10C 109.5 . . n
H10B C10 H10C 109.5 . . n
N4 C11 H11A 109.5 . . n
N4 C11 H11B 109.5 . . n
H11A C11 H11B 109.5 . . n
N4 C11 H11C 109.5 . . n
H11A C11 H11C 109.5 . . n
H11B C11 H11C 109.5 . . n
C1 N1 C5 123.12(14) . . y
C1 N1 C4 123.29(14) . . y
C5 N1 C4 113.55(13) . . y
C1 N2 C7 123.06(15) . . y
C1 N2 C6 122.68(15) . . y
C7 N2 C6 113.48(14) . . y
C3 N3 C8 123.00(15) . . y
C3 N3 C9 122.37(15) . . y
C8 N3 C9 114.42(14) . . y
C3 N4 C11 122.38(15) . . y
C3 N4 C10 123.15(14) . . y
C11 N4 C10 113.97(14) . . y
O2 Cl1 O4 111.56(13) . . y
O2 Cl1 O1 109.13(15) . . y
O4 Cl1 O1 109.21(12) . . y
O2 Cl1 O3 109.49(17) . . y
O4 Cl1 O3 110.65(15) . . y
O1 Cl1 O3 106.67(17) . . y
O6 Cl2 O7 110.19(11) . . y
O6 Cl2 O8 109.40(12) . . y
O7 Cl2 O8 109.41(11) . . y
O6 Cl2 O5 109.87(11) . . y
O7 Cl2 O5 109.38(10) . . y
O8 Cl2 O5 108.57(11) . . y

loop_
_geom_bond_atom_site_label_1
_geom_bond_atom_site_label_2
_geom_bond_distance
_geom_bond_site_symmetry_2
_geom_bond_publ_flag
C1 N1 1.328(2) . y
C1 N2 1.328(2) . y
C1 C2 1.506(2) . y
C2 C3 1.509(2) . y
C2 H2A 0.95(4) . y
C2 H2B 1.09(3) . y
C3 N3 1.324(2) . y
C3 N4 1.328(2) . y
C4 N1 1.472(2) . y
C4 H4A 0.9600 . n
C4 H4B 0.9600 . n
C4 H4C 0.9600 . n
C5 N1 1.459(2) . y
C5 H5A 0.9600 . n
C5 H5B 0.9600 . n
C5 H5C 0.9600 . n
C6 N2 1.470(2) . y
C6 H6A 0.9600 . n
C6 H6B 0.9600 . n
C6 H6C 0.9600 . n
C7 N2 1.465(2) . y
C7 H7A 0.9600 . n
C7 H7B 0.9600 . n
C7 H7C 0.9600 . n
C8 N3 1.467(2) . y
C8 H8A 0.9600 . n
C8 H8B 0.9600 . n
C8 H8C 0.9600 . n
C9 N3 1.471(2) . y
C9 H9A 0.9600 . n
C9 H9B 0.9600 . n
C9 H9C 0.9600 . n
C10 N4 1.470(2) . y
C10 H10A 0.9600 . n
C10 H10B 0.9600 . n
C10 H10C 0.9600 . n
C11 N4 1.469(2) . y
C11 H11A 0.9600 . n
C11 H11B 0.9600 . n
C11 H11C 0.9600 . n
O1 Cl1 1.4339(17) . y
O2 Cl1 1.4246(19) . y
O3 Cl1 1.436(2) . y
O4 Cl1 1.4305(17) . y
O5 Cl2 1.4366(15) . y
O6 Cl2 1.4144(17) . y
O7 Cl2 1.4304(15) . y
O8 Cl2 1.4318(15) . y
